data_7000303
loop_
_publ_author_name
'Salidu, Marco'
'Artizzu, Flavia'
'Deplano, Paola'
'Mercuri, Maria Laura'
'Pilia, Luca'
'Serpe, Angela'
'Marchi\`o, Luciano'
'Concas, Giorgio'
'Congiu, Francesco'

_publ_section_title
;
 Self-assembly supramolecular architectures of chromium(III) complexes
 using croconate as building block
;
_journal_issue 3
_journal_name_full 'Dalton Transactions'
_journal_page_first 557
_journal_page_last 563
_journal_paper_doi 10.1039/b810216n
_journal_year 2009
_chemical_formula_moiety 'C25 H25 Cr2 K5 O38'
_chemical_formula_sum 'C22.5 H24 Cr2 K5 O35.5'
_chemical_formula_weight 1161.92
_chemical_name_systematic
;
?
;
_space_group_IT_number 9
_symmetry_cell_setting monoclinic
_symmetry_space_group_name_Hall 'C -2yc'
_symmetry_space_group_name_H-M 'C 1 c 1'
_atom_sites_solution_hydrogens geom
_atom_sites_solution_primary direct
_atom_sites_solution_secondary difmap
_audit_creation_method SHELXL-97
_cell_angle_alpha 90.00
_cell_angle_beta 96.77(5)
_cell_angle_gamma 90.00
_cell_formula_units_Z 4
_cell_length_a 15.216(9)
_cell_length_b 14.895(8)
_cell_length_c 18.503(9)
_cell_measurement_reflns_used 24
_cell_measurement_temperature 293(2)
_cell_measurement_theta_max 12.35
_cell_measurement_theta_min 5.40
_cell_volume 4164(4)
_computing_cell_refinement 'local program'
_computing_data_collection 'local program'
_computing_data_reduction 'local program'
_computing_molecular_graphics 'Ortep3 for windows'
_computing_structure_refinement 'SHELXL-97 (Sheldrick, 1997)'
_computing_structure_solution Sir97
_diffrn_ambient_temperature 293(2)
_diffrn_measured_fraction_theta_full 0.995
_diffrn_measured_fraction_theta_max 0.995
_diffrn_measurement_device_type 'Philips PW 1100 diffractometer'
_diffrn_measurement_method Theta-2-theta
_diffrn_radiation_monochromator graphite
_diffrn_radiation_source 'fine-focus sealed tube'
_diffrn_radiation_type MoK\a
_diffrn_radiation_wavelength 0.71073
_diffrn_reflns_av_R_equivalents 0.0000
_diffrn_reflns_av_sigmaI/netI 0.2052
_diffrn_reflns_limit_h_max 17
_diffrn_reflns_limit_h_min -17
_diffrn_reflns_limit_k_max 17
_diffrn_reflns_limit_k_min 0
_diffrn_reflns_limit_l_max 21
_diffrn_reflns_limit_l_min 0
_diffrn_reflns_number 3380
_diffrn_reflns_theta_full 24.04
_diffrn_reflns_theta_max 24.04
_diffrn_reflns_theta_min 3.05
_diffrn_standards_decay_% 0
_diffrn_standards_interval_count 100
_diffrn_standards_number 1
_exptl_absorpt_coefficient_mu 1.137
_exptl_absorpt_correction_type none
_exptl_crystal_colour red
_exptl_crystal_density_diffrn 1.853
_exptl_crystal_density_method 'not measured'
_exptl_crystal_description block
_exptl_crystal_F_000 2344
_exptl_crystal_size_max 0.15
_exptl_crystal_size_mid 0.08
_exptl_crystal_size_min 0.05
_refine_diff_density_max 0.933
_refine_diff_density_min -0.601
_refine_diff_density_rms 0.166
_refine_ls_abs_structure_details 'Flack H D (1983), Acta Cryst. A39, 876-881'
_refine_ls_abs_structure_Flack 0.00(16)
_refine_ls_extinction_method none
_refine_ls_goodness_of_fit_ref 1.031
_refine_ls_hydrogen_treatment mixed
_refine_ls_matrix_type full
_refine_ls_number_parameters 312
_refine_ls_number_reflns 3380
_refine_ls_number_restraints 7
_refine_ls_restrained_S_all 1.257
_refine_ls_R_factor_all 0.2067
_refine_ls_R_factor_gt 0.0867
_refine_ls_shift/su_max 0.001
_refine_ls_shift/su_mean 0.000
_refine_ls_structure_factor_coef Fsqd
_refine_ls_weighting_details 'calc w=1/[\s^2^(Fo^2^)+(0.0800P)^2^+0.0000P] where P=(Fo^2^+2Fc^2^)/3'
_refine_ls_weighting_scheme calc
_refine_ls_wR_factor_gt 0.1902
_refine_ls_wR_factor_ref 0.2243
_reflns_number_gt 1456
_reflns_number_total 3380
_reflns_threshold_expression >2sigma(I)
_cod_data_source_file B810216N.txt
_cod_data_source_block crc5o52
_cod_depositor_comments
;
The following automatic conversions were performed:
'_symmetry_cell_setting' value 'Monoclinic' changed to 'monoclinic'
according to '/home/saulius/struct/CIF-dictionaries/cif_core.dic'
dictionary named 'cif_core.dic' version 2.4.1 from 2010-06-29.

Automatic conversion script
Id: cif_fix_enum 1527 2010-12-29 10:47:43Z saulius 
;
_cod_original_sg_symbol_H-M Cc
_cod_original_formula_sum 'C22.50 H24 Cr2 K5 O35.50'
_cod_database_code 7000303

loop_
_symmetry_equiv_pos_as_xyz
'x, y, z'
'x, -y, z+1/2'
'x+1/2, y+1/2, z'
'x+1/2, -y+1/2, z+1/2'

loop_
_atom_site_label
_atom_site_type_symbol
_atom_site_fract_x
_atom_site_fract_y
_atom_site_fract_z
_atom_site_U_iso_or_equiv
_atom_site_adp_type
_atom_site_occupancy
_atom_site_symmetry_multiplicity
_atom_site_calc_flag
_atom_site_refinement_flags
_atom_site_disorder_assembly
_atom_site_disorder_group
C11 C 0.288(2) 0.877(3) 0.4327(19) 0.020(10) Uiso 1 1 d . . .
C31 C 0.325(3) 1.030(3) 0.406(2) 0.024(10) Uiso 1 1 d . . .
C41 C 0.279(2) 1.025(2) 0.4751(19) 0.016(9) Uiso 1 1 d . . .
C51 C 0.255(2) 0.933(2) 0.486(2) 0.022(9) Uiso 1 1 d . . .
C12 C 0.396(2) 0.564(2) 0.2624(19) 0.006(8) Uiso 1 1 d . . .
C22 C 0.431(2) 0.623(2) 0.2191(17) 0.009(8) Uiso 1 1 d . . .
C32 C 0.455(2) 0.576(2) 0.158(2) 0.023(9) Uiso 1 1 d . . .
C42 C 0.436(2) 0.481(3) 0.172(2) 0.033(11) Uiso 1 1 d . . .
C52 C 0.400(2) 0.479(2) 0.239(2) 0.015(9) Uiso 1 1 d . . .
C13 C 0.215(2) 0.584(3) 0.147(2) 0.026(10) Uiso 1 1 d . . .
C23 C 0.238(2) 0.527(2) 0.083(2) 0.021(10) Uiso 1 1 d . . .
C33 C 0.228(2) 0.427(2) 0.1035(19) 0.015(8) Uiso 1 1 d . . .
C43 C 0.172(3) 0.428(3) 0.163(3) 0.041(13) Uiso 1 1 d . . .
C53 C 0.173(2) 0.521(3) 0.193(2) 0.020(10) Uiso 1 1 d . . .
C15 C 0.507(2) 0.070(2) -0.006(2) 0.019(9) Uiso 1 1 d . . .
C25 C 0.475(2) 0.023(2) 0.052(2) 0.021(10) Uiso 1 1 d . . .
C35 C 0.506(3) -0.063(3) 0.047(2) 0.042(13) Uiso 1 1 d . . .
C45 C 0.541(2) -0.073(2) -0.020(2) 0.018(9) Uiso 1 1 d . . .
C55 C 0.548(2) 0.013(3) -0.051(2) 0.020(10) Uiso 1 1 d . . .
O1 O 0.2888(15) 0.7545(18) 0.2797(14) 0.025(7) Uiso 1 1 d . . .
O6W O -0.2202(15) 0.5228(16) 0.1837(12) 0.043(6) Uiso 1 1 d . . .
O2W O 0.5271(16) 0.8598(17) 0.2822(13) 0.022(6) Uiso 1 1 d . . .
O2 O 0.4341(15) 0.7402(17) 0.3654(13) 0.018(6) Uiso 1 1 d . . .
O10W O 0.247(3) 0.255(3) 0.383(2) 0.154(16) Uiso 1 1 d . . .
O8W O 0.599(2) 0.294(2) 0.1075(18) 0.021(9) Uiso 0.50 1 d P . .
O7W O 0.336(2) 0.227(2) 0.2195(17) 0.087(10) Uiso 1 1 d . . .
O9W O 0.426(2) 0.298(2) 0.4443(19) 0.107(12) Uiso 1 1 d . . .
O3W O 0.3702(19) 0.872(2) 0.1822(16) 0.039(8) Uiso 1 1 d . . .
O11 O 0.2896(14) 0.7844(16) 0.4330(12) 0.025(6) Uiso 1 1 d . . .
O4W O 0.1998(19) 0.635(2) 0.3665(17) 0.045(9) Uiso 1 1 d . . .
O12 O 0.3578(15) 0.5815(17) 0.3227(12) 0.022(6) Uiso 1 1 d . . .
O12W O 0.470(3) 0.507(3) 0.473(2) 0.135(15) Uiso 1 1 d . . .
O13 O 0.2267(18) 0.661(2) 0.1574(16) 0.043(9) Uiso 1 1 d . . .
O5W O 0.3536(17) 0.627(2) 0.4648(15) 0.030(7) Uiso 1 1 d . . .
O15 O 0.4915(16) 0.1575(18) -0.0132(14) 0.027(7) Uiso 1 1 d . . .
O21 O 0.3776(14) 0.9154(16) 0.3297(11) 0.016(6) Uiso 1 1 d . . .
O22 O 0.4509(13) 0.7055(14) 0.2207(11) 0.013(5) Uiso 1 1 d . . .
O23 O 0.2900(14) 0.5512(14) 0.0387(12) 0.021(6) Uiso 1 1 d . . .
O25 O 0.4535(17) 0.0601(18) 0.1109(15) 0.050(9) Uiso 1 1 d . . .
O31 O 0.3486(17) 1.093(2) 0.3741(16) 0.037(8) Uiso 1 1 d . . .
O32 O 0.5018(14) 0.5966(16) 0.1078(12) 0.023(6) Uiso 1 1 d . . .
O33 O 0.2512(15) 0.3632(17) 0.0652(13) 0.023(6) Uiso 1 1 d . . .
O35 O 0.486(2) -0.132(2) 0.0830(18) 0.060(10) Uiso 1 1 d . . .
O41 O 0.2706(12) 1.0887(14) 0.5121(11) 0.014(5) Uiso 1 1 d . . .
O42 O 0.432(2) 0.416(2) 0.1247(18) 0.074(10) Uiso 1 1 d . . .
O43 O 0.1321(15) 0.3617(17) 0.1803(13) 0.037(7) Uiso 1 1 d . . .
O45 O 0.5717(14) -0.1465(15) -0.0495(12) 0.027(6) Uiso 1 1 d . . .
O51 O 0.2402(16) 0.8943(19) 0.5461(14) 0.043(8) Uiso 1 1 d . . .
O52 O 0.3676(15) 0.4096(18) 0.2665(14) 0.022(7) Uiso 1 1 d . . .
O53 O 0.1301(18) 0.5423(19) 0.2472(16) 0.050(8) Uiso 1 1 d . . .
O55 O 0.5778(15) 0.0311(16) -0.1111(13) 0.027(6) Uiso 1 1 d . . .
C21 C 0.330(3) 0.931(3) 0.379(2) 0.026(11) Uiso 1 1 d . . .
K1 K 0.2735(7) 0.4285(7) 0.3855(6) 0.047(3) Uani 1 1 d . . .
K2 K 0.3261(9) 0.7392(8) 0.0559(6) 0.067(4) Uani 1 1 d . . .
K3 K -0.0487(7) 0.5722(8) 0.2552(6) 0.049(3) Uani 1 1 d . . .
K4 K 0.1129(9) 0.2273(4) 0.0667(9) 0.056(2) Uani 1 1 d . . .
K5 K 0.3974(8) 0.2422(7) 0.0887(6) 0.049(3) Uani 1 1 d . . .
Cr2 Cr 0.4073(3) 0.8078(4) 0.2734(3) 0.0222(18) Uani 1 1 d . . .
Cr1 Cr 0.3192(4) 0.6905(4) 0.3680(3) 0.0246(18) Uani 1 1 d . . .
O11W O 0.099(2) 1.116(2) 0.3833(17) 0.090(9) Uiso 1 1 d . . .
O54 O 0.079(2) 0.894(2) 0.3973(18) 0.022(9) Uiso 0.50 1 d P . 1
O34 O 0.150(2) 0.883(2) 0.1563(18) 0.019(8) Uiso 0.50 1 d P . 1
O44 O 0.156(2) 0.997(2) 0.2846(18) 0.016(8) Uiso 0.50 1 d P . 1
O24 O 0.036(2) 0.7159(19) 0.1774(16) 0.008(9) Uiso 0.50 1 d PD . 1
O14 O -0.002(2) 0.733(2) 0.3281(18) 0.014(8) Uiso 0.50 1 d P . 1
C14 C 0.050(2) 0.791(2) 0.2998(16) 0.012(11) Uiso 0.50 1 d PGD . 1
C24 C 0.074(2) 0.7908(19) 0.2312(15) 0.011(12) Uiso 0.50 1 d PGD . 1
C34 C 0.121(2) 0.868(2) 0.2222(16) 0.008(11) Uiso 0.50 1 d PGD . 1
C44 C 0.125(2) 0.916(2) 0.2853(17) 0.017(13) Uiso 0.50 1 d PG . 1
C54 C 0.081(2) 0.869(2) 0.3333(16) 0.014(12) Uiso 0.50 1 d PG . 1
O13W O 0.044(4) 0.742(4) 0.202(3) 0.056(15) Uiso 0.50 1 d P . 2

loop_
_atom_site_aniso_label
_atom_site_aniso_U_11
_atom_site_aniso_U_22
_atom_site_aniso_U_33
_atom_site_aniso_U_23
_atom_site_aniso_U_13
_atom_site_aniso_U_12
K1 0.075(8) 0.033(7) 0.036(7) 0.011(5) 0.020(6) 0.002(6)
K2 0.110(10) 0.041(8) 0.053(8) -0.002(7) 0.026(7) -0.036(7)
K3 0.060(7) 0.057(9) 0.037(7) -0.011(6) 0.032(6) -0.017(6)
K4 0.053(4) 0.026(3) 0.094(6) 0.004(8) 0.032(4) 0.018(7)
K5 0.081(8) 0.028(7) 0.040(7) -0.004(6) 0.018(6) 0.000(6)
Cr2 0.039(4) 0.014(4) 0.017(4) -0.006(3) 0.020(3) -0.010(3)
Cr1 0.044(5) 0.010(4) 0.024(4) 0.001(3) 0.024(4) -0.007(3)

loop_
_atom_type_symbol
_atom_type_description
_atom_type_scat_dispersion_real
_atom_type_scat_dispersion_imag
_atom_type_scat_source
C C 0.0033 0.0016 'International Tables Vol C Tables 4.2.6.8 and 6.1.1.4'
O O 0.0106 0.0060 'International Tables Vol C Tables 4.2.6.8 and 6.1.1.4'
K K 0.2009 0.2494 'International Tables Vol C Tables 4.2.6.8 and 6.1.1.4'
Cr Cr 0.3209 0.6236 'International Tables Vol C Tables 4.2.6.8 and 6.1.1.4'
H H 0.0000 0.0000 'International Tables Vol C Tables 4.2.6.8 and 6.1.1.4'

loop_
_geom_angle_atom_site_label_1
_geom_angle_atom_site_label_2
_geom_angle_atom_site_label_3
_geom_angle
_geom_angle_site_symmetry_1
_geom_angle_site_symmetry_3
_geom_angle_publ_flag
O11 C11 C51 126(3) . . ?
O11 C11 C21 123(3) . . ?
C51 C11 C21 111(3) . . ?
O31 C31 C41 130(4) . . ?
O31 C31 C21 125(4) . . ?
C41 C31 C21 105(3) . . ?
O41 C41 C51 129(3) . . ?
O41 C41 C31 122(3) . . ?
C51 C41 C31 108(3) . . ?
O51 C51 C11 116(3) . . ?
O51 C51 C41 128(3) . . ?
C11 C51 C41 110(3) . . ?
C22 C12 C52 113(3) . . ?
C22 C12 O12 128(3) . . ?
C52 C12 O12 120(3) . . ?
O22 C22 C12 137(3) . . ?
O22 C22 C32 114(3) . . ?
C12 C22 C32 109(3) . . ?
O32 C32 C22 134(3) . . ?
O32 C32 C42 120(3) . . ?
C22 C32 C42 105(3) . . ?
O32 C32 K2 76.4(19) . . ?
C22 C32 K2 85(2) . . ?
C42 C32 K2 130(2) . . ?
O42 C42 C52 126(4) . . ?
O42 C42 C32 126(4) . . ?
C52 C42 C32 106(3) . . ?
O52 C52 C12 127(4) . . ?
O52 C52 C42 125(4) . . ?
C12 C52 C42 108(4) . . ?
O13 C13 C53 126(4) . . ?
O13 C13 C23 129(4) . . ?
C53 C13 C23 105(3) . . ?
O13 C13 K2 49(2) . . ?
C53 C13 K2 174(3) . . ?
C23 C13 K2 80(2) . . ?
O23 C23 C13 125(3) . . ?
O23 C23 C33 122(3) . . ?
C13 C23 C33 108(3) . . ?
O23 C23 K2 50.7(17) . . ?
C13 C23 K2 75(2) . . ?
C33 C23 K2 163(2) . . ?
O33 C33 C43 131(3) . . ?
O33 C33 C23 123(3) . . ?
C43 C33 C23 105(3) . . ?
O33 C33 K4 54.3(17) . . ?
C43 C33 K4 80(2) . . ?
C23 C33 K4 147(2) . . ?
O43 C43 C33 123(4) . . ?
O43 C43 C53 129(4) . . ?
C33 C43 C53 108(4) . . ?
O43 C43 K4 49(2) . . ?
C33 C43 K4 76(2) . . ?
C53 C43 K4 165(3) . . ?
O53 C53 C13 126(4) . . ?
O53 C53 C43 122(4) . . ?
C13 C53 C43 111(4) . . ?
O15 C15 C55 128(4) . . ?
O15 C15 C25 119(3) . . ?
C55 C15 C25 112(3) . . ?
O25 C25 C35 126(4) . . ?
O25 C25 C15 125(3) . . ?
C35 C25 C15 104(4) . . ?
O35 C35 C25 127(4) . . ?
O35 C35 C45 120(4) . . ?
C25 C35 C45 110(4) . . ?
O35 C35 K4 51(2) . 3_545 ?
C25 C35 K4 168(3) . 3_545 ?
C45 C35 K4 77(2) . 3_545 ?
O45 C45 C35 129(4) . . ?
O45 C45 C55 122(3) . . ?
C35 C45 C55 108(4) . . ?
O45 C45 K4 51.9(17) . 3_545 ?
C35 C45 K4 80(2) . 3_545 ?
C55 C45 K4 158(2) . 3_545 ?
O55 C55 C15 129(4) . . ?
O55 C55 C45 127(4) . . ?
C15 C55 C45 104(3) . . ?
Cr1 O1 Cr2 96.9(10) . . ?
Cr2 O2W K3 93.4(9) . 3 ?
Cr1 O2 Cr2 97.0(10) . . ?
K1 O10W K2 85.6(12) . 2_565 ?
O34 O8W K5 128.1(18) 3_545 . ?
K5 O7W K3 90.4(9) . 3_545 ?
K2 O9W K1 85.9(9) 2_565 . ?
Cr2 O3W K2 110.6(13) . . ?
C11 O11 Cr1 136(2) . . ?
C11 O11 K5 97.7(18) . 2_565 ?
Cr1 O11 K5 110.0(9) . 2_565 ?
Cr1 O4W K1 95.0(11) . . ?
C12 O12 Cr1 135(2) . . ?
C12 O12 K1 116(2) . . ?
Cr1 O12 K1 108.0(10) . . ?
C13 O13 K2 112(3) . . ?
Cr1 O5W K5 112.3(12) . 2_565 ?
C15 O15 K5 118(2) . . ?
C21 O21 Cr2 136(3) . . ?
C21 O21 K3 118(2) . 3 ?
Cr2 O21 K3 105.4(9) . 3 ?
C22 O22 Cr2 132(2) . . ?
C23 O23 K1 134(2) . 2_564 ?
C23 O23 K2 109(2) . . ?
K1 O23 K2 90.0(7) 2_564 . ?
C25 O25 K3 154(2) . 3_545 ?
C25 O25 K5 113(2) . . ?
K3 O25 K5 92.4(9) 3_545 . ?
C31 O31 K3 121(3) . 3 ?
C32 O32 K4 142(2) . 3 ?
C33 O33 K5 131(2) . . ?
C33 O33 K4 105(2) . . ?
K5 O33 K4 96.3(8) . . ?
C35 O35 K4 109(3) . 3_545 ?
C35 O35 K2 130(3) . 1_545 ?
K4 O35 K2 93.4(10) 3_545 1_545 ?
C41 O41 K2 148(2) . 2_575 ?
C42 O42 K5 150(3) . . ?
C43 O43 K4 112(3) . . ?
C45 O45 K4 107(2) . 3_545 ?
C51 O51 K4 128(2) . 2_565 ?
C51 O51 K5 107(2) . 2_565 ?
K4 O51 K5 93.9(8) 2_565 2_565 ?
C52 O52 K1 120(2) . . ?
C53 O53 K3 132(2) . . ?
C55 O55 K1 120(2) . 4_554 ?
C55 O55 K3 109(2) . 4_554 ?
K1 O55 K3 123.9(8) 4_554 4_554 ?
O21 C21 C11 136(4) . . ?
O21 C21 C31 117(4) . . ?
C11 C21 C31 106(4) . . ?
O10W K1 O52 89.0(11) . . ?
O10W K1 O23 96.6(11) . 2_565 ?
O52 K1 O23 144.2(8) . 2_565 ?
O10W K1 O12 147.1(11) . . ?
O52 K1 O12 58.2(7) . . ?
O23 K1 O12 108.9(7) 2_565 . ?
O10W K1 O55 92.5(11) . 4_455 ?
O52 K1 O55 129.3(7) . 4_455 ?
O23 K1 O55 86.0(7) 2_565 4_455 ?
O12 K1 O55 109.3(7) . 4_455 ?
O10W K1 O9W 59.9(11) . . ?
O52 K1 O9W 77.3(8) . . ?
O23 K1 O9W 75.2(8) 2_565 . ?
O12 K1 O9W 106.3(8) . . ?
O55 K1 O9W 143.5(8) 4_455 . ?
O10W K1 O4W 151.0(11) . . ?
O52 K1 O4W 102.2(8) . . ?
O23 K1 O4W 89.8(8) 2_565 . ?
O12 K1 O4W 52.1(7) . . ?
O55 K1 O4W 59.6(7) 4_455 . ?
O9W K1 O4W 148.4(9) . . ?
O10W K1 Cr1 174.3(11) . . ?
O52 K1 Cr1 85.6(6) . . ?
O23 K1 Cr1 88.9(5) 2_565 . ?
O12 K1 Cr1 27.7(5) . . ?
O55 K1 Cr1 89.4(5) 4_455 . ?
O9W K1 Cr1 120.6(7) . . ?
O4W K1 Cr1 29.9(5) . . ?
O10W K1 K2 54.2(10) . 2_565 ?
O52 K1 K2 118.9(6) . 2_565 ?
O23 K1 K2 45.3(5) 2_565 2_565 ?
O12 K1 K2 137.6(6) . 2_565 ?
O55 K1 K2 102.2(5) 4_455 2_565 ?
O9W K1 K2 43.2(7) . 2_565 ?
O4W K1 K2 134.4(7) . 2_565 ?
Cr1 K1 K2 130.6(4) . 2_565 ?
O9W K2 O41 98.1(9) 2_564 2_574 ?
O9W K2 O13 144.0(11) 2_564 . ?
O41 K2 O13 114.0(9) 2_574 . ?
O9W K2 O23 80.7(9) 2_564 . ?
O41 K2 O23 145.0(8) 2_574 . ?
O13 K2 O23 63.7(8) . . ?
O9W K2 O3W 127.2(10) 2_564 . ?
O41 K2 O3W 70.1(8) 2_574 . ?
O13 K2 O3W 81.0(9) . . ?
O23 K2 O3W 137.4(8) . . ?
O9W K2 O35 75.5(10) 2_564 1_565 ?
O41 K2 O35 71.6(8) 2_574 1_565 ?
O13 K2 O35 128.7(10) . 1_565 ?
O23 K2 O35 139.4(9) . 1_565 ?
O3W K2 O35 51.8(8) . 1_565 ?
O9W K2 O10W 56.6(10) 2_564 2_564 ?
O41 K2 O10W 68.3(9) 2_574 2_564 ?
O13 K2 O10W 119.9(10) . 2_564 ?
O23 K2 O10W 82.7(9) . 2_564 ?
O3W K2 O10W 138.2(11) . 2_564 ?
O35 K2 O10W 109.6(10) 1_565 2_564 ?
O9W K2 C13 125.6(11) 2_564 . ?
O41 K2 C13 127.8(9) 2_574 . ?
O13 K2 C13 18.6(9) . . ?
O23 K2 C13 45.2(8) . . ?
O3W K2 C13 97.9(10) . . ?
O35 K2 C13 139.8(10) 1_565 . ?
O10W K2 C13 110.4(10) 2_564 . ?
O9W K2 C23 100.6(10) 2_564 . ?
O41 K2 C23 140.1(8) 2_574 . ?
O13 K2 C23 44.0(9) . . ?
O23 K2 C23 19.8(7) . . ?
O3W K2 C23 121.7(9) . . ?
O35 K2 C23 147.5(10) 1_565 . ?
O10W K2 C23 93.5(10) 2_564 . ?
C13 K2 C23 25.5(8) . . ?
O9W K2 C32 86.7(10) 2_564 . ?
O41 K2 C32 156.6(8) 2_574 . ?
O13 K2 C32 70.5(9) . . ?
O23 K2 C32 58.3(7) . . ?
O3W K2 C32 88.7(9) . . ?
O35 K2 C32 87.6(9) 1_565 . ?
O10W K2 C32 131.0(10) 2_564 . ?
C13 K2 C32 63.2(8) . . ?
C23 K2 C32 59.9(8) . . ?
O9W K2 K1 50.9(7) 2_564 2_564 ?
O41 K2 K1 108.5(6) 2_574 2_564 ?
O13 K2 K1 101.2(7) . 2_564 ?
O23 K2 K1 44.7(5) . 2_564 ?
O3W K2 K1 177.7(7) . 2_564 ?
O35 K2 K1 126.2(7) 1_565 2_564 ?
O10W K2 K1 40.3(8) 2_564 2_564 ?
C13 K2 K1 84.4(7) . 2_564 ?
C23 K2 K1 60.5(7) . 2_564 ?
C32 K2 K1 92.3(7) . 2_564 ?
O9W K2 K4 52.1(7) 2_564 3 ?
O41 K2 K4 108.6(5) 2_574 3 ?
O13 K2 K4 124.8(7) . 3 ?
O23 K2 K4 98.2(6) . 3 ?
O3W K2 K4 82.1(6) . 3 ?
O35 K2 K4 41.4(6) 1_565 3 ?
O10W K2 K4 107.4(8) 2_564 3 ?
C13 K2 K4 120.1(7) . 3 ?
C23 K2 K4 110.8(7) . 3 ?
C32 K2 K4 56.9(6) . 3 ?
K1 K2 K4 96.7(4) 2_564 3 ?
O25 K3 O53 79.0(9) 3_455 . ?
O25 K3 O14 120.3(10) 3_455 . ?
O53 K3 O14 88.3(9) . . ?
O25 K3 O31 147.7(9) 3_455 3_445 ?
O53 K3 O31 133.3(9) . 3_445 ?
O14 K3 O31 70.4(9) . 3_445 ?
O25 K3 O6W 69.0(8) 3_455 . ?
O53 K3 O6W 140.8(8) . . ?
O14 K3 O6W 127.1(9) . . ?
O31 K3 O6W 80.4(8) 3_445 . ?
O25 K3 O7W 84.6(9) 3_455 3_455 ?
O53 K3 O7W 132.7(9) . 3_455 ?
O14 K3 O7W 62.8(9) . 3_455 ?
O31 K3 O7W 73.7(9) 3_445 3_455 ?
O6W K3 O7W 67.2(8) . 3_455 ?
O25 K3 O24 60.4(8) 3_455 . ?
O53 K3 O24 66.8(9) . . ?
O14 K3 O24 61.0(9) . . ?
O31 K3 O24 127.0(9) 3_445 . ?
O6W K3 O24 112.6(9) . . ?
O7W K3 O24 66.5(9) 3_455 . ?
O25 K3 O21 117.1(8) 3_455 3_445 ?
O53 K3 O21 108.8(8) . 3_445 ?
O14 K3 O21 122.2(8) . 3_445 ?
O31 K3 O21 57.6(8) 3_445 3_445 ?
O6W K3 O21 69.1(6) . 3_445 ?
O7W K3 O21 118.2(8) 3_455 3_445 ?
O24 K3 O21 175.0(9) . 3_445 ?
O25 K3 O13W 71.2(12) 3_455 . ?
O53 K3 O13W 68.3(12) . . ?
O14 K3 O13W 50.2(13) . . ?
O31 K3 O13W 117.6(13) 3_445 . ?
O6W K3 O13W 118.8(12) . . ?
O7W K3 O13W 64.4(12) 3_455 . ?
O24 K3 O13W 10.9(11) . . ?
O21 K3 O13W 171.0(12) 3_445 . ?
O25 K3 O55 129.5(8) 3_455 4_455 ?
O53 K3 O55 58.7(6) . 4_455 ?
O14 K3 O55 87.0(8) . 4_455 ?
O31 K3 O55 78.5(8) 3_445 4_455 ?
O6W K3 O55 129.6(7) . 4_455 ?
O7W K3 O55 144.2(8) 3_455 4_455 ?
O24 K3 O55 116.8(8) . 4_455 ?
O21 K3 O55 60.8(6) 3_445 4_455 ?
O13W K3 O55 111.6(11) . 4_455 ?
O25 K3 O2W 92.3(8) 3_455 3_445 ?
O53 K3 O2W 62.6(8) . 3_445 ?
O14 K3 O2W 131.9(9) . 3_445 ?
O31 K3 O2W 101.4(8) 3_445 3_445 ?
O6W K3 O2W 95.9(7) . 3_445 ?
O7W K3 O2W 162.8(8) 3_455 3_445 ?
O24 K3 O2W 126.1(8) . 3_445 ?
O21 K3 O2W 48.9(6) 3_445 3_445 ?
O13W K3 O2W 130.3(11) . 3_445 ?
O55 K3 O2W 45.6(6) 4_455 3_445 ?
O25 K3 K5 45.6(6) 3_455 3_455 ?
O53 K3 K5 100.0(7) . 3_455 ?
O14 K3 K5 81.1(7) . 3_455 ?
O31 K3 K5 116.2(7) 3_445 3_455 ?
O6W K3 K5 73.4(5) . 3_455 ?
O7W K3 K5 42.5(6) 3_455 3_455 ?
O24 K3 K5 39.4(7) . 3_455 ?
O21 K3 K5 142.6(5) 3_445 3_455 ?
O13W K3 K5 45.6(10) . 3_455 ?
O55 K3 K5 156.1(5) 4_455 3_455 ?
O2W K3 K5 137.8(5) 3_445 3_455 ?
O51 K4 O32 92.2(5) 2_564 3_445 ?
O51 K4 O45 115.4(9) 2_564 3_455 ?
O32 K4 O45 125.8(8) 3_445 3_455 ?
O51 K4 O35 175.2(10) 2_564 3_455 ?
O32 K4 O35 92.6(9) 3_445 3_455 ?
O45 K4 O35 60.9(8) 3_455 3_455 ?
O51 K4 O43 123.5(9) 2_564 . ?
O32 K4 O43 107.6(9) 3_445 . ?
O45 K4 O43 94.9(5) 3_455 . ?
O35 K4 O43 55.5(8) 3_455 . ?
O51 K4 O33 86.2(8) 2_564 . ?
O32 K4 O33 164.1(9) 3_445 . ?
O45 K4 O33 68.5(7) 3_455 . ?
O35 K4 O33 89.4(5) 3_455 . ?
O43 K4 O33 61.1(7) . . ?
O51 K4 C33 104.3(9) 2_564 . ?
O32 K4 C33 149.9(10) 3_445 . ?
O45 K4 C33 69.4(7) 3_455 . ?
O35 K4 C33 71.8(8) 3_455 . ?
O43 K4 C33 42.3(8) . . ?
O33 K4 C33 20.4(7) . . ?
O51 K4 C45 134.0(10) 2_564 3_455 ?
O32 K4 C45 124.2(9) 3_445 3_455 ?
O45 K4 C45 21.4(8) 3_455 3_455 ?
O35 K4 C45 41.7(9) 3_455 3_455 ?
O43 K4 C45 75.1(8) . 3_455 ?
O33 K4 C45 65.9(8) . 3_455 ?
C33 K4 C45 59.0(8) . 3_455 ?
O51 K4 C35 155.1(11) 2_564 3_455 ?
O32 K4 C35 111.5(9) 3_445 3_455 ?
O45 K4 C35 44.2(8) 3_455 3_455 ?
O35 K4 C35 20.2(9) 3_455 3_455 ?
O43 K4 C35 57.8(8) . 3_455 ?
O33 K4 C35 73.1(8) . 3_455 ?
C33 K4 C35 58.6(6) . 3_455 ?
C45 K4 C35 23.2(9) 3_455 3_455 ?
O51 K4 C43 119.5(10) 2_564 . ?
O32 K4 C43 126.0(11) 3_445 . ?
O45 K4 C43 81.0(9) 3_455 . ?
O35 K4 C43 57.8(9) 3_455 . ?
O43 K4 C43 18.6(9) . . ?
O33 K4 C43 44.0(9) . . ?
C33 K4 C43 24.2(9) . . ?
C45 K4 C43 63.7(6) 3_455 . ?
C35 K4 C43 52.4(9) 3_455 . ?
O51 K4 K5 47.2(6) 2_564 . ?
O32 K4 K5 131.0(6) 3_445 . ?
O45 K4 K5 99.5(6) 3_455 . ?
O35 K4 K5 129.0(7) 3_455 . ?
O43 K4 K5 83.2(6) . . ?
O33 K4 K5 41.2(5) . . ?
C33 K4 K5 57.3(6) . . ?
C45 K4 K5 104.8(7) 3_455 . ?
C35 K4 K5 114.3(7) 3_455 . ?
C43 K4 K5 73.6(8) . . ?
O51 K4 K2 138.6(6) 2_564 3_445 ?
O32 K4 K2 52.7(5) 3_445 3_445 ?
O45 K4 K2 79.0(5) 3_455 3_445 ?
O35 K4 K2 45.2(7) 3_455 3_445 ?
O43 K4 K2 91.1(6) . 3_445 ?
O33 K4 K2 133.7(6) . 3_445 ?
C33 K4 K2 117.0(6) . 3_445 ?
C45 K4 K2 71.7(7) 3_455 3_445 ?
C35 K4 K2 60.7(7) 3_455 3_445 ?
C43 K4 K2 100.5(8) . 3_445 ?
K5 K4 K2 174.0(3) . 3_445 ?
O24 K5 O7W 75.9(10) 3_545 . ?
O24 K5 O42 82.3(9) 3_545 . ?
O7W K5 O42 86.3(10) . . ?
O24 K5 O15 85.2(9) 3_545 . ?
O7W K5 O15 145.5(10) . . ?
O42 K5 O15 119.7(10) . . ?
O24 K5 O33 140.0(9) 3_545 . ?
O7W K5 O33 81.0(9) . . ?
O42 K5 O33 63.9(8) . . ?
O15 K5 O33 129.3(8) . . ?
O24 K5 O25 63.3(8) 3_545 . ?
O7W K5 O25 85.5(9) . . ?
O42 K5 O25 145.6(10) . . ?
O15 K5 O25 60.1(8) . . ?
O33 K5 O25 146.6(8) . . ?
O24 K5 O13W 10.5(13) 3_545 3_545 ?
O7W K5 O13W 70.6(12) . 3_545 ?
O42 K5 O13W 73.2(13) . 3_545 ?
O15 K5 O13W 94.3(12) . 3_545 ?
O33 K5 O13W 129.5(13) . 3_545 ?
O25 K5 O13W 72.6(13) . 3_545 ?
O24 K5 O5W 132.9(9) 3_545 2_564 ?
O7W K5 O5W 131.5(10) . 2_564 ?
O42 K5 O5W 65.8(9) . 2_564 ?
O15 K5 O5W 82.2(8) . 2_564 ?
O33 K5 O5W 51.6(7) . 2_564 ?
O25 K5 O5W 139.1(9) . 2_564 ?
O13W K5 O5W 129.5(12) 3_545 2_564 ?
O24 K5 O8W 40.8(9) 3_545 . ?
O7W K5 O8W 110.9(10) . . ?
O42 K5 O8W 65.1(9) . . ?
O15 K5 O8W 67.3(8) . . ?
O33 K5 O8W 126.5(8) . . ?
O25 K5 O8W 86.9(8) . . ?
O13W K5 O8W 41.9(12) 3_545 . ?
O5W K5 O8W 92.9(9) 2_564 . ?
O24 K5 O11 150.3(9) 3_545 2_564 ?
O7W K5 O11 127.4(9) . 2_564 ?
O42 K5 O11 114.0(9) . 2_564 ?
O15 K5 O11 65.3(7) . 2_564 ?
O33 K5 O11 68.3(7) . 2_564 ?
O25 K5 O11 97.3(8) . 2_564 ?
O13W K5 O11 159.5(12) 3_545 2_564 ?
O5W K5 O11 49.2(7) 2_564 2_564 ?
O8W K5 O11 121.7(8) . 2_564 ?
O24 K5 O51 127.3(9) 3_545 2_564 ?
O7W K5 O51 80.8(9) . 2_564 ?
O42 K5 O51 142.5(9) . 2_564 ?
O15 K5 O51 88.5(8) . 2_564 ?
O33 K5 O51 79.4(7) . 2_564 ?
O25 K5 O51 68.3(7) . 2_564 ?
O13W K5 O51 132.8(12) 3_545 2_564 ?
O5W K5 O51 97.6(8) 2_564 2_564 ?
O8W K5 O51 152.1(9) . 2_564 ?
O11 K5 O51 53.0(7) 2_564 2_564 ?
O24 K5 K3 47.6(7) 3_545 3_545 ?
O7W K5 K3 47.1(7) . 3_545 ?
O42 K5 K3 113.6(8) . 3_545 ?
O15 K5 K3 99.1(6) . 3_545 ?
O33 K5 K3 127.1(6) . 3_545 ?
O25 K5 K3 42.0(6) . 3_545 ?
O13W K5 K3 50.7(11) 3_545 3_545 ?
O5W K5 K3 178.7(7) 2_564 3_545 ?
O8W K5 K3 87.8(7) . 3_545 ?
O11 K5 K3 131.2(6) 2_564 3_545 ?
O51 K5 K3 82.3(5) 2_564 3_545 ?
O3W Cr2 O22 91.8(11) . . ?
O3W Cr2 O2W 92.7(11) . . ?
O22 Cr2 O2W 89.0(10) . . ?
O3W Cr2 O2 175.2(11) . . ?
O22 Cr2 O2 89.1(10) . . ?
O2W Cr2 O2 92.0(10) . . ?
O3W Cr2 O1 94.3(12) . . ?
O22 Cr2 O1 94.6(10) . . ?
O2W Cr2 O1 172.0(11) . . ?
O2 Cr2 O1 80.9(10) . . ?
O3W Cr2 O21 89.8(11) . . ?
O22 Cr2 O21 173.4(9) . . ?
O2W Cr2 O21 84.6(10) . . ?
O2 Cr2 O21 89.8(10) . . ?
O1 Cr2 O21 91.6(10) . . ?
O3W Cr2 Cr1 134.7(9) . . ?
O22 Cr2 Cr1 92.3(6) . . ?
O2W Cr2 Cr1 132.4(7) . . ?
O2 Cr2 Cr1 40.5(7) . . ?
O1 Cr2 Cr1 40.4(7) . . ?
O21 Cr2 Cr1 91.1(7) . . ?
O1 Cr1 O2 85.1(11) . . ?
O1 Cr1 O11 97.0(11) . . ?
O2 Cr1 O11 90.9(11) . . ?
O1 Cr1 O12 95.9(11) . . ?
O2 Cr1 O12 89.3(11) . . ?
O11 Cr1 O12 167.1(10) . . ?
O1 Cr1 O4W 93.8(12) . . ?
O2 Cr1 O4W 177.3(13) . . ?
O11 Cr1 O4W 91.7(12) . . ?
O12 Cr1 O4W 88.3(12) . . ?
O1 Cr1 O5W 177.4(12) . . ?
O2 Cr1 O5W 93.5(11) . . ?
O11 Cr1 O5W 80.9(11) . . ?
O12 Cr1 O5W 86.2(11) . . ?
O4W Cr1 O5W 87.8(11) . . ?
O1 Cr1 Cr2 42.6(7) . . ?
O2 Cr1 Cr2 42.4(8) . . ?
O11 Cr1 Cr2 95.6(7) . . ?
O12 Cr1 Cr2 93.3(7) . . ?
O4W Cr1 Cr2 136.4(9) . . ?
O5W Cr1 Cr2 135.9(8) . . ?
O1 Cr1 K1 122.3(9) . . ?
O2 Cr1 K1 123.5(8) . . ?
O11 Cr1 K1 127.1(8) . . ?
O12 Cr1 K1 44.3(7) . . ?
O4W Cr1 K1 55.2(9) . . ?
O5W Cr1 K1 60.3(8) . . ?
Cr2 Cr1 K1 137.3(2) . . ?
C34 O34 O8W 100(2) . 3_455 ?
C24 O24 K5 122(2) . 3_455 ?
C24 O24 K3 111.1(16) . . ?
K5 O24 K3 93.0(9) 3_455 . ?
C14 O14 K3 120(2) . . ?
O14 C14 C54 124(2) . . ?
O14 C14 C24 127(2) . . ?
C54 C14 C24 108.0 . . ?
C14 C24 C34 108.0 . . ?
C14 C24 O24 118.2(18) . . ?
C34 C24 O24 133.1(18) . . ?
O34 C34 C24 118(2) . . ?
O34 C34 C44 134(2) . . ?
C24 C34 C44 108.0 . . ?
O44 C44 C54 134(3) . . ?
O44 C44 C34 117(3) . . ?
C54 C44 C34 108.0 . . ?
O54 C54 C44 122(3) . . ?
O54 C54 C14 130(3) . . ?
C44 C54 C14 108.0 . . ?
K5 O13W K3 83.7(15) 3_455 . ?

loop_
_geom_bond_atom_site_label_1
_geom_bond_atom_site_label_2
_geom_bond_distance
_geom_bond_site_symmetry_2
_geom_bond_publ_flag
C11 O11 1.37(4) . ?
C11 C51 1.43(5) . ?
C11 C21 1.47(5) . ?
C31 O31 1.20(5) . ?
C31 C41 1.53(5) . ?
C31 C21 1.56(5) . ?
C41 O41 1.19(4) . ?
C41 C51 1.44(5) . ?
C51 O51 1.30(4) . ?
C12 C22 1.34(5) . ?
C12 C52 1.34(5) . ?
C12 O12 1.34(4) . ?
C22 O22 1.27(4) . ?
C22 C32 1.41(5) . ?
C32 O32 1.27(4) . ?
C32 C42 1.48(5) . ?
C32 K2 3.53(4) . ?
C42 O42 1.29(5) . ?
C42 C52 1.41(6) . ?
C52 O52 1.28(4) . ?
C13 O13 1.18(4) . ?
C13 C53 1.47(5) . ?
C13 C23 1.53(5) . ?
C13 K2 3.42(4) . ?
C23 O23 1.26(4) . ?
C23 C33 1.56(5) . ?
C23 K2 3.49(4) . ?
C33 O33 1.26(4) . ?
C33 C43 1.47(5) . ?
C33 K4 3.47(3) . ?
C43 O43 1.22(5) . ?
C43 C53 1.50(6) . ?
C43 K4 3.53(5) . ?
C53 O53 1.29(4) . ?
C15 O15 1.33(4) . ?
C15 C55 1.39(5) . ?
C15 C25 1.42(5) . ?
C25 O25 1.29(4) . ?
C25 C35 1.37(5) . ?
C35 O35 1.29(5) . ?
C35 C45 1.41(5) . ?
C35 K4 3.52(4) 3_545 ?
C45 O45 1.33(4) . ?
C45 C55 1.42(5) . ?
C45 K4 3.49(4) 3_545 ?
C55 O55 1.27(4) . ?
O1 Cr1 1.90(3) . ?
O1 Cr2 1.99(2) . ?
O6W K3 2.88(3) . ?
O2W Cr2 1.97(2) . ?
O2W K3 3.38(3) 3 ?
O2 Cr1 1.90(2) . ?
O2 Cr2 1.98(3) . ?
O10W K1 2.61(5) . ?
O10W K2 3.28(4) 2_565 ?
O8W O34 1.74(5) 3_545 ?
O8W K5 3.14(3) . ?
O7W K5 2.70(3) . ?
O7W K3 2.93(3) 3_545 ?
O9W K2 2.77(4) 2_565 ?
O9W K1 3.13(4) . ?
O3W Cr2 1.97(3) . ?
O3W K2 3.08(3) . ?
O11 Cr1 1.93(2) . ?
O11 K5 3.17(2) 2_565 ?
O4W Cr1 1.99(3) . ?
O4W K1 3.28(3) . ?
O12 Cr1 1.95(3) . ?
O12 K1 2.92(3) . ?
O13 K2 2.80(3) . ?
O5W Cr1 2.04(3) . ?
O5W K5 3.02(3) 2_565 ?
O15 K5 2.80(3) . ?
O21 C21 1.26(5) . ?
O21 Cr2 1.99(2) . ?
O21 K3 3.00(3) 3 ?
O22 Cr2 1.97(2) . ?
O23 K1 2.83(2) 2_564 ?
O23 K2 2.86(2) . ?
O25 K3 2.68(3) 3_545 ?
O25 K5 2.86(3) . ?
O31 K3 2.86(3) 3 ?
O32 K4 2.74(3) 3 ?
O33 K5 2.86(3) . ?
O33 K4 2.92(3) . ?
O35 K4 2.88(3) 3_545 ?
O35 K2 3.09(3) 1_545 ?
O41 K2 2.79(2) 2_575 ?
O42 K5 2.72(4) . ?
O43 K4 2.89(3) . ?
O45 K4 2.87(3) 3_545 ?
O51 K4 2.71(3) 2_565 ?
O51 K5 3.17(3) 2_565 ?
O52 K1 2.78(3) . ?
O53 K3 2.78(3) . ?
O55 K1 3.05(2) 4_554 ?
O55 K3 3.33(2) 4_554 ?
K1 O23 2.83(2) 2_565 ?
K1 O55 3.05(3) 4_455 ?
K1 Cr1 3.983(13) . ?
K1 K2 4.028(16) 2_565 ?
K2 O9W 2.77(4) 2_564 ?
K2 O41 2.79(2) 2_574 ?
K2 O35 3.09(3) 1_565 ?
K2 O10W 3.28(4) 2_564 ?
K2 K1 4.028(16) 2_564 ?
K2 K4 4.349(19) 3 ?
K3 O25 2.68(3) 3_455 ?
K3 O14 2.80(3) . ?
K3 O31 2.86(3) 3_445 ?
K3 O7W 2.93(3) 3_455 ?
K3 O24 2.96(3) . ?
K3 O21 3.00(3) 3_445 ?
K3 O13W 3.11(5) . ?
K3 O55 3.33(2) 4_455 ?
K3 O2W 3.38(3) 3_445 ?
K3 K5 3.998(17) 3_455 ?
K4 O51 2.71(3) 2_564 ?
K4 O32 2.74(3) 3_445 ?
K4 O45 2.87(3) 3_455 ?
K4 O35 2.88(3) 3_455 ?
K4 C45 3.49(4) 3_455 ?
K4 C35 3.52(4) 3_455 ?
K4 K5 4.306(18) . ?
K4 K2 4.349(19) 3_445 ?
K5 O24 2.54(3) 3_545 ?
K5 O13W 2.87(6) 3_545 ?
K5 O5W 3.02(3) 2_564 ?
K5 O11 3.17(2) 2_564 ?
K5 O51 3.17(3) 2_564 ?
K5 K3 3.998(17) 3_545 ?
Cr2 Cr1 2.909(5) . ?
O54 C54 1.25(4) . ?
O34 C34 1.36(4) . ?
O34 O8W 1.74(5) 3_455 ?
O44 C44 1.29(4) . ?
O24 C24 1.563(19) . ?
O24 K5 2.54(3) 3_455 ?
O14 C14 1.33(4) . ?
C14 C54 1.37(2) . ?
C14 C24 1.37(2) . ?
C24 C34 1.37(2) . ?
C34 C44 1.37(2) . ?
C44 C54 1.37(2) . ?
O13W K5 2.87(6) 3_455 ?
